data_7031441
loop_
_publ_author_name
'Kesavan, Praseetha E.'
'Gupta, Iti'

_publ_section_title
;
 Carbazole substituted boron dipyrromethenes.
;
_journal_issue 32
_journal_name_full 'Dalton transactions (Cambridge, England : 2003)'
_journal_page_first 12405
_journal_page_last 12413
_journal_paper_doi 10.1039/c4dt01160k
_journal_volume 43
_journal_year 2014
_chemical_formula_moiety 'C25 H20 B Br2 F2 N3'
_chemical_formula_sum 'C25 H20 B Br2 F2 N3'
_chemical_formula_weight 571.07
_space_group_crystal_system orthorhombic
_space_group_IT_number 33
_space_group_name_Hall 'P 2c -2n'
_space_group_name_H-M_alt 'P n a 21'
_symmetry_space_group_name_Hall 'P 2c -2n'
_symmetry_space_group_name_H-M 'P n a 21'
_atom_sites_solution_hydrogens geom
_atom_sites_solution_primary direct
_atom_sites_solution_secondary difmap
_cell_angle_alpha 90
_cell_angle_beta 90
_cell_angle_gamma 90
_cell_formula_units_Z 8
_cell_length_a 20.7561(8)
_cell_length_b 8.0356(3)
_cell_length_c 26.8757(12)
_cell_measurement_reflns_used 16625
_cell_measurement_temperature 100(2)
_cell_measurement_theta_max 68.31
_cell_measurement_theta_min 3.29
_cell_volume 4482.5(3)
_computing_cell_refinement 'RAPID AUTO'
_computing_data_collection 'RAPID AUTO (Rigaku, ????)'
_computing_data_reduction 'RAPID AUTO'
_computing_molecular_graphics 'CrystalStructure 4.0'
_computing_publication_material 'CrystalStructure 4.0 (Rigaku, 2010)'
_computing_structure_refinement 'SHELXL-2013 (Sheldrick, 2013)'
_computing_structure_solution 'SIR2004 (Burla, et al., 2005)'
_diffrn_ambient_temperature 100(2)
_diffrn_detector_area_resol_mean 10.000
_diffrn_measured_fraction_theta_full 0.999
_diffrn_measured_fraction_theta_max 0.999
_diffrn_measurement_device_type 'Rigaku R-AXIS RAPID'
_diffrn_measurement_method \w
_diffrn_radiation_type CuK\a
_diffrn_radiation_wavelength 1.54187
_diffrn_reflns_av_R_equivalents 0.0885
_diffrn_reflns_av_unetI/netI 0.0696
_diffrn_reflns_Laue_measured_fraction_full 0.999
_diffrn_reflns_Laue_measured_fraction_max 0.999
_diffrn_reflns_limit_h_max 24
_diffrn_reflns_limit_h_min -24
_diffrn_reflns_limit_k_max 9
_diffrn_reflns_limit_k_min -9
_diffrn_reflns_limit_l_max 32
_diffrn_reflns_limit_l_min -32
_diffrn_reflns_number 48965
_diffrn_reflns_point_group_measured_fraction_full 0.999
_diffrn_reflns_point_group_measured_fraction_max 0.999
_diffrn_reflns_theta_full 67.687
_diffrn_reflns_theta_max 68.239
_diffrn_reflns_theta_min 3.289
_diffrn_source 'Varimax 40 kV 30 mA Rotating anode'
_exptl_absorpt_coefficient_mu 4.893
_exptl_absorpt_correction_T_max 0.863
_exptl_absorpt_correction_T_min 0.383
_exptl_absorpt_correction_type multi-scan
_exptl_absorpt_process_details 'ABSCOR (Rigaku, 1995)'
_exptl_crystal_colour orange
_exptl_crystal_density_diffrn 1.692
_exptl_crystal_density_method 'not measured'
_exptl_crystal_description platelet
_exptl_crystal_F_000 2272
_exptl_crystal_size_max 0.230
_exptl_crystal_size_mid 0.070
_exptl_crystal_size_min 0.030
_refine_diff_density_max 2.294
_refine_diff_density_min -0.643
_refine_diff_density_rms 0.155
_refine_ls_abs_structure_details
;
 Refined as an inversion twin.
;
_refine_ls_abs_structure_Flack 0.08(4)
_refine_ls_extinction_method none
_refine_ls_goodness_of_fit_ref 1.040
_refine_ls_hydrogen_treatment constr
_refine_ls_matrix_type full
_refine_ls_number_parameters 656
_refine_ls_number_reflns 8182
_refine_ls_number_restraints 301
_refine_ls_restrained_S_all 1.025
_refine_ls_R_factor_all 0.0833
_refine_ls_R_factor_gt 0.0760
_refine_ls_shift/su_max 0.001
_refine_ls_shift/su_mean 0.000
_refine_ls_structure_factor_coef Fsqd
_refine_ls_weighting_details
;
 w=1/[\s^2^(Fo^2^)+(0.1400P)^2^]
 where P=(Fo^2^+2Fc^2^)/3
;
_refine_ls_weighting_scheme calc
_refine_ls_wR_factor_gt 0.1918
_refine_ls_wR_factor_ref 0.2017
_reflns_Friedel_coverage 0.955
_reflns_Friedel_fraction_full 0.999
_reflns_Friedel_fraction_max 1.000
_reflns_number_gt 6839
_reflns_number_total 8182
_reflns_threshold_expression 'I > 2\s(I)'
_cod_data_source_file c4dt01160k2.cif
_cod_data_source_block 20131118
_cod_depositor_comments 'Adding full bibliography for 7031441--7031442.cif.'
_cod_database_code 7031441
_shelx_space_group_comment
;
The symmetry employed for this shelxl refinement is uniquely defined
by the following loop, which should always be used as a source of
symmetry information in preference to the above space-group names.
They are only intended as comments.
;
_shelx_estimated_absorpt_t_min 0.399
_shelx_estimated_absorpt_t_max 0.867
_shelxl_version_number 2013-2

loop_
_space_group_symop_operation_xyz
'x, y, z'
'-x+1/2, y+1/2, z+1/2'
'x+1/2, -y+1/2, z'
'-x, -y, z+1/2'

loop_
_atom_site_label
_atom_site_type_symbol
_atom_site_fract_x
_atom_site_fract_y
_atom_site_fract_z
_atom_site_U_iso_or_equiv
_atom_site_adp_type
_atom_site_occupancy
_atom_site_site_symmetry_order
_atom_site_calc_flag
_atom_site_refinement_flags_posn
_atom_site_refinement_flags_adp
_atom_site_refinement_flags_occupancy
_atom_site_disorder_assembly
_atom_site_disorder_group
Br1 Br 1.22365(7) 0.99544(17) -0.02855(7) 0.0682(4) Uani 1 1 d . . . . .
Br2 Br 0.64471(6) 0.78577(15) 0.12096(5) 0.0532(4) Uani 1 1 d . . . . .
Br3 Br 0.50238(7) 1.48582(18) 0.09655(7) 0.0655(4) Uani 1 1 d . . . . .
Br4 Br 1.08078(6) 1.29261(15) -0.05301(5) 0.0525(3) Uani 1 1 d . . . . .
F1 F 1.0738(4) 0.5933(13) -0.1718(3) 0.084(3) Uani 1 1 d . . . . .
F2 F 1.0364(5) 0.8509(11) -0.1833(3) 0.078(2) Uani 1 1 d . . . . .
F3 F 0.6574(4) 1.0822(11) 0.2384(3) 0.072(2) Uani 1 1 d . . . . .
F4 F 0.6844(5) 1.3518(11) 0.2533(3) 0.080(2) Uani 1 1 d . . . . .
N1 N 1.0771(6) 0.7788(13) -0.1015(4) 0.058(3) Uani 1 1 d . . . . .
N2 N 0.9740(6) 0.6675(15) -0.1325(4) 0.064(3) Uani 1 1 d . . . . .
N3 N 0.9129(5) 0.5225(12) 0.1495(4) 0.051(2) Uani 1 1 d . . . . .
N4 N 0.6509(6) 1.2767(13) 0.1706(4) 0.059(3) Uani 1 1 d . . . . .
N5 N 0.7558(6) 1.1786(12) 0.2028(4) 0.056(3) Uani 1 1 d . . . . .
N6 N 0.8154(5) 1.0069(12) -0.0786(4) 0.048(2) Uani 1 1 d . . . . .
C1 C 1.1338(6) 0.8582(17) -0.0985(6) 0.059(3) Uani 1 1 d . . . . .
H1 H 1.1595 0.8899 -0.1262 0.071 Uiso 1 1 calc R U . . .
C2 C 1.1486(6) 0.8856(16) -0.0522(7) 0.061(3) Uani 1 1 d . . . . .
C3 C 1.1000(7) 0.8262(16) -0.0216(5) 0.056(3) Uani 1 1 d . . . . .
H3 H 1.0985 0.8309 0.0137 0.068 Uiso 1 1 calc R U . . .
C4 C 1.0528(6) 0.7573(14) -0.0536(5) 0.049(3) Uani 1 1 d . . . . .
C5 C 0.9938(6) 0.6850(14) -0.0434(5) 0.048(3) Uani 1 1 d . . . . .
C6 C 0.9538(7) 0.6392(15) -0.0843(4) 0.055(3) Uani 1 1 d . . . . .
C7 C 0.8918(6) 0.5597(17) -0.0859(5) 0.057(3) Uani 1 1 d . . . . .
H7 H 0.8666 0.5269 -0.0581 0.068 Uiso 1 1 calc R U . . .
C8 C 0.8762(9) 0.540(2) -0.1343(7) 0.077(5) Uani 1 1 d . . . . .
H8 H 0.8381 0.4895 -0.1468 0.092 Uiso 1 1 calc R U . . .
C9 C 0.9248(9) 0.606(2) -0.1622(6) 0.078(5) Uani 1 1 d . . . . .
H9 H 0.9249 0.6096 -0.1975 0.094 Uiso 1 1 calc R U . . .
C10 C 0.9401(6) 0.5560(15) 0.1044(4) 0.048(3) Uani 1 1 d . . . . .
C11 C 1.0014(6) 0.5211(14) 0.0883(5) 0.048(3) Uani 1 1 d . . . . .
H11 H 1.0317 0.4665 0.1092 0.058 Uiso 1 1 calc R U . . .
C12 C 1.0176(6) 0.5695(14) 0.0394(4) 0.046(2) Uani 1 1 d . . . . .
H12 H 1.0600 0.5478 0.0278 0.055 Uiso 1 1 calc R U . . .
C13 C 0.9736(6) 0.6489(13) 0.0068(4) 0.042(2) Uani 1 1 d . . . . .
C14 C 0.9112(6) 0.6822(14) 0.0252(4) 0.045(2) Uani 1 1 d . . . . .
H14 H 0.8807 0.7357 0.0043 0.054 Uiso 1 1 calc R U . . .
C15 C 0.8935(5) 0.6376(13) 0.0738(4) 0.044(2) Uani 1 1 d . . . . .
C16 C 0.8356(5) 0.6526(13) 0.1036(4) 0.042(2) Uani 1 1 d . . . . .
C17 C 0.7739(6) 0.7152(13) 0.0931(5) 0.047(3) Uani 1 1 d . . . . .
H17 H 0.7631 0.7607 0.0616 0.056 Uiso 1 1 calc R U . . .
C18 C 0.7306(6) 0.7064(13) 0.1314(4) 0.046(3) Uani 1 1 d . . . . .
C19 C 0.7447(6) 0.6396(15) 0.1780(5) 0.052(3) Uani 1 1 d . . . . .
H19 H 0.7125 0.6388 0.2031 0.062 Uiso 1 1 calc R U . . .
C20 C 0.8045(5) 0.5748(17) 0.1881(4) 0.050(3) Uani 1 1 d . . . . .
H20 H 0.8143 0.5288 0.2198 0.060 Uiso 1 1 calc R U . . .
C21 C 0.8506(6) 0.5792(15) 0.1498(4) 0.048(3) Uani 1 1 d . . . . .
C22 C 0.9452(7) 0.4425(18) 0.1916(5) 0.061(3) Uani 0.639(18) 1 d D U P A 1
H22A H 0.9591 0.3297 0.1814 0.074 Uiso 0.639(18) 1 calc R U P A 1
H22B H 0.9137 0.4295 0.2191 0.074 Uiso 0.639(18) 1 calc R U P A 1
C23 C 1.0033(9) 0.536(2) 0.2111(8) 0.058(3) Uani 0.639(18) 1 d D U P A 1
H23A H 1.0240 0.4730 0.2384 0.069 Uiso 0.639(18) 1 calc R U P A 1
H23B H 1.0353 0.5521 0.1842 0.069 Uiso 0.639(18) 1 calc R U P A 1
C24 C 0.9805(10) 0.704(2) 0.2301(8) 0.058(4) Uani 0.639(18) 1 d D U P A 1
H24A H 0.9465 0.6854 0.2553 0.069 Uiso 0.639(18) 1 calc R U P A 1
H24B H 0.9611 0.7662 0.2021 0.069 Uiso 0.639(18) 1 calc R U P A 1
C25 C 1.0345(10) 0.809(3) 0.2533(8) 0.048(4) Uani 0.639(18) 1 d D U P A 1
H25A H 1.0480 0.7592 0.2849 0.072 Uiso 0.639(18) 1 calc R U P A 1
H25B H 1.0186 0.9223 0.2594 0.072 Uiso 0.639(18) 1 calc R U P A 1
H25C H 1.0713 0.8136 0.2305 0.072 Uiso 0.639(18) 1 calc R U P A 1
C22A C 0.9452(7) 0.4425(18) 0.1916(5) 0.061(3) Uani 0.361(18) 1 d D U P A 2
H22C H 0.9830 0.3786 0.1798 0.074 Uiso 0.361(18) 1 calc R U P A 2
H22D H 0.9152 0.3643 0.2083 0.074 Uiso 0.361(18) 1 calc R U P A 2
C23A C 0.9674(17) 0.580(4) 0.2293(11) 0.058(4) Uani 0.361(18) 1 d D U P A 2
H23C H 0.9301 0.6535 0.2355 0.069 Uiso 0.361(18) 1 calc R U P A 2
H23D H 0.9774 0.5235 0.2612 0.069 Uiso 0.361(18) 1 calc R U P A 2
C24A C 1.0255(17) 0.692(4) 0.2162(12) 0.057(4) Uani 0.361(18) 1 d D U P A 2
H24C H 1.0109 0.7682 0.1895 0.068 Uiso 0.361(18) 1 calc R U P A 2
H24D H 1.0585 0.6186 0.2011 0.068 Uiso 0.361(18) 1 calc R U P A 2
C25A C 1.061(2) 0.801(6) 0.2553(16) 0.056(7) Uani 0.361(18) 1 d D U P A 2
H25D H 1.0426 0.9134 0.2551 0.084 Uiso 0.361(18) 1 calc R U P A 2
H25E H 1.1068 0.8067 0.2471 0.084 Uiso 0.361(18) 1 calc R U P A 2
H25F H 1.0555 0.7517 0.2884 0.084 Uiso 0.361(18) 1 calc R U P A 2
C26 C 0.5924(6) 1.3481(16) 0.1683(5) 0.056(3) Uani 1 1 d . . . . .
H26 H 0.5659 1.3741 0.1960 0.067 Uiso 1 1 calc R U . . .
C27 C 0.5767(5) 1.3784(15) 0.1180(5) 0.054(3) Uani 1 1 d . . . . .
C28 C 0.6283(6) 1.3216(15) 0.0887(5) 0.052(3) Uani 1 1 d . . . . .
H28 H 0.6320 1.3283 0.0535 0.062 Uiso 1 1 calc R U . . .
C29 C 0.6732(7) 1.2532(14) 0.1217(5) 0.056(3) Uani 1 1 d . . . . .
C30 C 0.7348(6) 1.1846(13) 0.1136(4) 0.045(3) Uani 1 1 d . . . . .
C31 C 0.7741(7) 1.1465(15) 0.1529(5) 0.056(3) Uani 1 1 d . . . . .
C32 C 0.8365(7) 1.0738(15) 0.1558(5) 0.060(3) Uani 1 1 d . . . . .
H32 H 0.8616 1.0345 0.1287 0.072 Uiso 1 1 calc R U . . .
C33 C 0.8536(7) 1.0712(18) 0.2055(5) 0.061(3) Uani 1 1 d . . . . .
H33 H 0.8932 1.0318 0.2188 0.073 Uiso 1 1 calc R U . . .
C34 C 0.8023(8) 1.137(2) 0.2329(6) 0.073(4) Uani 1 1 d . . . . .
H34 H 0.8014 1.1497 0.2681 0.087 Uiso 1 1 calc R U . . .
C35 C 0.7861(6) 1.0418(15) -0.0337(4) 0.048(3) Uani 1 1 d . . . . .
C36 C 0.7257(7) 1.0100(13) -0.0170(5) 0.052(3) Uani 1 1 d . . . . .
H36 H 0.6951 0.9540 -0.0373 0.062 Uiso 1 1 calc R U . . .
C37 C 0.7105(6) 1.0619(16) 0.0303(4) 0.051(3) Uani 1 1 d . . . . .
H37 H 0.6684 1.0405 0.0426 0.061 Uiso 1 1 calc R U . . .
C38 C 0.7544(6) 1.1450(16) 0.0614(4) 0.048(3) Uani 1 1 d . . . . .
C39 C 0.8162(6) 1.1793(14) 0.0440(4) 0.047(3) Uani 1 1 d . . . . .
H39 H 0.8464 1.2363 0.0644 0.056 Uiso 1 1 calc R U . . .
C40 C 0.8328(5) 1.1289(13) -0.0034(4) 0.042(2) Uani 1 1 d . . . . .
C41 C 0.8921(5) 1.1412(13) -0.0324(4) 0.044(2) Uani 1 1 d . . . . .
C42 C 0.9507(5) 1.2126(12) -0.0242(4) 0.040(2) Uani 1 1 d . . . . .
H42 H 0.9602 1.2661 0.0065 0.048 Uiso 1 1 calc R U . . .
C43 C 0.9960(5) 1.2046(14) -0.0621(5) 0.047(3) Uani 1 1 d . . . . .
C44 C 0.9837(6) 1.1315(15) -0.1084(4) 0.050(3) Uani 1 1 d . . . . .
H44 H 1.0160 1.1294 -0.1335 0.060 Uiso 1 1 calc R U . . .
C45 C 0.9235(5) 1.0621(14) -0.1171(4) 0.045(2) Uani 1 1 d . . . . .
H45 H 0.9137 1.0114 -0.1482 0.054 Uiso 1 1 calc R U . . .
C46 C 0.8785(5) 1.0686(15) -0.0796(4) 0.044(2) Uani 1 1 d . . . . .
C47 C 0.7815(6) 0.9209(16) -0.1204(5) 0.057(3) Uani 0.56(2) 1 d D U P B 3
H47A H 0.8139 0.8856 -0.1453 0.069 Uiso 0.56(2) 1 calc R U P B 3
H47B H 0.7605 0.8193 -0.1074 0.069 Uiso 0.56(2) 1 calc R U P B 3
C48 C 0.7327(12) 1.024(3) -0.1454(10) 0.058(5) Uani 0.56(2) 1 d D U P B 3
H48A H 0.6989 1.0561 -0.1213 0.070 Uiso 0.56(2) 1 calc R U P B 3
H48B H 0.7121 0.9590 -0.1725 0.070 Uiso 0.56(2) 1 calc R U P B 3
C49 C 0.7651(13) 1.181(3) -0.1671(11) 0.075(6) Uani 0.56(2) 1 d D U P B 3
H49A H 0.7920 1.1513 -0.1963 0.090 Uiso 0.56(2) 1 calc R U P B 3
H49B H 0.7931 1.2338 -0.1418 0.090 Uiso 0.56(2) 1 calc R U P B 3
C50 C 0.7106(19) 1.303(5) -0.183(2) 0.091(12) Uani 0.56(2) 1 d D U P B 3
H50A H 0.6833 1.2496 -0.2081 0.137 Uiso 0.56(2) 1 calc R U P B 3
H50B H 0.7297 1.4042 -0.1970 0.137 Uiso 0.56(2) 1 calc R U P B 3
H50C H 0.6845 1.3320 -0.1539 0.137 Uiso 0.56(2) 1 calc R U P B 3
C47A C 0.7815(6) 0.9209(16) -0.1204(5) 0.057(3) Uani 0.44(2) 1 d D U P B 4
H47C H 0.7426 0.8627 -0.1081 0.069 Uiso 0.44(2) 1 calc R U P B 4
H47D H 0.8103 0.8382 -0.1362 0.069 Uiso 0.44(2) 1 calc R U P B 4
C48A C 0.7622(16) 1.061(4) -0.1591(10) 0.059(6) Uani 0.44(2) 1 d D U P B 4
H48C H 0.7998 1.1343 -0.1647 0.070 Uiso 0.44(2) 1 calc R U P B 4
H48D H 0.7512 1.0078 -0.1912 0.070 Uiso 0.44(2) 1 calc R U P B 4
C49A C 0.7048(15) 1.168(4) -0.1419(10) 0.057(6) Uani 0.44(2) 1 d D U P B 4
H49C H 0.6684 1.0939 -0.1328 0.068 Uiso 0.44(2) 1 calc R U P B 4
H49D H 0.7173 1.2315 -0.1119 0.068 Uiso 0.44(2) 1 calc R U P B 4
C50A C 0.683(2) 1.288(6) -0.1825(18) 0.074(11) Uani 0.44(2) 1 d D U P B 4
H50D H 0.6974 1.4010 -0.1742 0.111 Uiso 0.44(2) 1 calc R U P B 4
H50E H 0.6358 1.2865 -0.1848 0.111 Uiso 0.44(2) 1 calc R U P B 4
H50F H 0.7015 1.2545 -0.2144 0.111 Uiso 0.44(2) 1 calc R U P B 4
B1 B 1.0393(10) 0.722(2) -0.1497(6) 0.065(5) Uani 1 1 d . . . . .
B2 B 0.6849(10) 1.219(2) 0.2186(6) 0.064(4) Uani 1 1 d . . . . .

loop_
_atom_site_aniso_label
_atom_site_aniso_U_11
_atom_site_aniso_U_22
_atom_site_aniso_U_33
_atom_site_aniso_U_23
_atom_site_aniso_U_13
_atom_site_aniso_U_12
Br1 0.0488(9) 0.0541(8) 0.1017(11) 0.0091(7) 0.0097(8) 0.0023(6)
Br2 0.0431(7) 0.0477(7) 0.0688(7) 0.0024(6) 0.0019(5) -0.0016(5)
Br3 0.0491(8) 0.0570(8) 0.0903(10) -0.0079(8) 0.0051(7) -0.0008(6)
Br4 0.0391(7) 0.0464(7) 0.0719(7) -0.0020(6) 0.0038(6) 0.0016(5)
F1 0.087(6) 0.096(7) 0.068(5) -0.025(5) -0.002(4) 0.039(5)
F2 0.109(7) 0.071(5) 0.054(4) 0.005(4) 0.005(4) 0.023(5)
F3 0.078(5) 0.062(5) 0.075(5) 0.008(4) 0.023(4) -0.009(4)
F4 0.100(7) 0.073(5) 0.068(5) -0.022(4) 0.015(4) -0.006(5)
N1 0.073(9) 0.046(6) 0.054(6) 0.003(5) 0.012(5) 0.020(5)
N2 0.077(8) 0.060(7) 0.054(6) -0.009(5) -0.013(5) 0.034(6)
N3 0.044(6) 0.058(6) 0.050(5) 0.007(4) 0.001(4) -0.004(4)
N4 0.076(9) 0.039(6) 0.061(7) -0.002(5) 0.022(5) -0.004(5)
N5 0.066(7) 0.034(5) 0.067(6) 0.002(5) 0.011(5) -0.008(5)
N6 0.040(6) 0.057(6) 0.045(5) -0.004(4) -0.004(4) -0.003(4)
C1 0.049(8) 0.054(8) 0.074(8) 0.013(6) 0.015(6) 0.011(6)
C2 0.042(7) 0.042(7) 0.099(10) 0.013(7) 0.020(7) 0.008(5)
C3 0.060(8) 0.051(7) 0.057(7) 0.011(6) 0.009(6) 0.010(6)
C4 0.051(7) 0.034(5) 0.061(6) 0.005(6) 0.003(6) 0.016(5)
C5 0.047(7) 0.038(6) 0.060(7) -0.001(5) -0.007(5) 0.012(5)
C6 0.075(9) 0.039(6) 0.050(6) 0.001(5) -0.008(6) 0.013(6)
C7 0.043(7) 0.050(7) 0.077(8) -0.013(6) -0.009(6) 0.014(6)
C8 0.086(12) 0.057(8) 0.088(10) -0.022(8) -0.030(9) 0.036(8)
C9 0.104(13) 0.074(10) 0.057(7) -0.022(7) -0.032(8) 0.046(9)
C10 0.046(7) 0.042(6) 0.057(6) 0.006(5) -0.010(5) -0.002(5)
C11 0.057(8) 0.038(6) 0.048(7) 0.000(5) 0.000(5) -0.004(5)
C12 0.042(6) 0.033(5) 0.063(6) -0.002(5) -0.007(5) -0.002(5)
C13 0.045(6) 0.028(5) 0.053(6) 0.003(4) -0.010(5) 0.005(4)
C14 0.047(7) 0.040(6) 0.047(5) 0.002(5) 0.001(5) 0.002(5)
C15 0.042(6) 0.030(5) 0.061(6) -0.002(5) -0.007(5) -0.004(5)
C16 0.038(6) 0.028(5) 0.061(6) 0.004(4) -0.006(4) -0.003(4)
C17 0.047(7) 0.037(6) 0.055(6) 0.000(5) -0.009(5) 0.000(4)
C18 0.046(7) 0.034(6) 0.059(7) -0.004(5) 0.001(5) -0.005(4)
C19 0.052(7) 0.042(6) 0.062(7) -0.005(5) 0.000(5) -0.005(5)
C20 0.033(6) 0.066(8) 0.050(6) 0.003(5) -0.002(4) -0.004(5)
C21 0.049(7) 0.042(6) 0.053(6) 0.003(5) -0.003(5) -0.005(5)
C22 0.061(5) 0.060(4) 0.063(4) 0.010(4) -0.005(4) 0.004(4)
C23 0.057(6) 0.058(5) 0.058(5) 0.000(5) -0.004(5) 0.005(5)
C24 0.056(6) 0.058(6) 0.059(6) -0.003(5) 0.001(5) 0.007(6)
C25 0.034(9) 0.052(8) 0.057(8) 0.006(7) 0.000(8) 0.004(8)
C22A 0.061(5) 0.060(4) 0.063(4) 0.010(4) -0.005(4) 0.004(4)
C23A 0.057(6) 0.059(6) 0.057(6) 0.004(5) -0.003(5) 0.003(5)
C24A 0.056(7) 0.058(6) 0.057(6) 0.001(6) 0.000(6) 0.002(6)
C25A 0.050(13) 0.059(11) 0.059(11) 0.000(10) 0.001(12) 0.002(12)
C26 0.054(8) 0.040(7) 0.074(8) -0.009(6) 0.013(6) -0.010(6)
C27 0.042(6) 0.041(6) 0.078(8) -0.011(6) 0.015(6) -0.010(5)
C28 0.051(7) 0.039(6) 0.065(7) -0.004(5) 0.007(6) -0.009(5)
C29 0.079(10) 0.035(6) 0.055(7) 0.003(6) 0.009(7) -0.007(6)
C30 0.045(6) 0.031(5) 0.059(7) 0.002(5) 0.011(5) -0.007(5)
C31 0.071(9) 0.040(6) 0.056(6) 0.000(5) 0.003(6) -0.012(6)
C32 0.071(9) 0.043(7) 0.067(8) 0.001(6) 0.008(6) -0.012(7)
C33 0.046(7) 0.057(8) 0.080(8) 0.014(7) -0.002(6) -0.004(6)
C34 0.079(10) 0.073(10) 0.066(8) 0.013(7) 0.002(7) -0.002(9)
C35 0.050(7) 0.050(6) 0.045(6) -0.019(5) -0.009(5) 0.017(5)
C36 0.066(9) 0.031(6) 0.058(7) 0.001(5) -0.009(6) -0.007(5)
C37 0.051(7) 0.045(7) 0.056(6) 0.006(5) 0.014(5) 0.006(5)
C38 0.042(6) 0.043(6) 0.059(6) -0.005(5) 0.013(5) 0.002(5)
C39 0.050(7) 0.035(6) 0.056(6) 0.002(5) -0.003(5) -0.008(5)
C40 0.035(6) 0.037(6) 0.054(6) -0.002(4) 0.007(4) -0.001(4)
C41 0.052(7) 0.038(6) 0.043(5) 0.007(4) 0.004(5) 0.008(5)
C42 0.026(5) 0.040(6) 0.054(6) -0.004(5) 0.003(4) 0.005(4)
C43 0.028(6) 0.046(7) 0.066(7) 0.002(5) -0.001(5) 0.009(4)
C44 0.052(7) 0.048(7) 0.050(6) 0.001(5) 0.003(5) 0.011(5)
C45 0.041(6) 0.038(6) 0.056(6) 0.002(5) 0.003(5) -0.004(5)
C46 0.037(6) 0.044(6) 0.052(6) 0.000(5) -0.003(4) 0.001(5)
C47 0.059(7) 0.054(6) 0.059(6) -0.012(5) -0.003(5) -0.002(5)
C48 0.056(11) 0.056(10) 0.062(10) -0.005(8) -0.007(9) 0.013(9)
C49 0.078(12) 0.068(12) 0.078(11) -0.002(10) -0.019(10) 0.009(11)
C50 0.10(3) 0.066(17) 0.103(19) 0.009(14) -0.04(2) 0.023(19)
C47A 0.059(7) 0.054(6) 0.059(6) -0.012(5) -0.003(5) -0.002(5)
C48A 0.060(11) 0.053(11) 0.063(11) -0.017(10) -0.005(10) 0.009(11)
C49A 0.065(12) 0.054(11) 0.052(11) -0.010(9) -0.001(9) 0.015(10)
C50A 0.07(2) 0.07(2) 0.084(19) -0.008(16) -0.03(2) 0.031(19)
B1 0.082(13) 0.058(10) 0.055(8) -0.002(6) 0.005(7) 0.041(9)
B2 0.078(12) 0.058(9) 0.056(8) -0.009(7) 0.018(7) -0.006(8)

loop_
_atom_type_symbol
_atom_type_description
_atom_type_scat_dispersion_real
_atom_type_scat_dispersion_imag
_atom_type_scat_source
C C 0.0181 0.0091 'International Tables Vol C Tables 4.2.6.8 and 6.1.1.4'
H H 0.0000 0.0000 'International Tables Vol C Tables 4.2.6.8 and 6.1.1.4'
N N 0.0311 0.0180 'International Tables Vol C Tables 4.2.6.8 and 6.1.1.4'
F F 0.0727 0.0534 'International Tables Vol C Tables 4.2.6.8 and 6.1.1.4'
B B 0.0090 0.0039 'International Tables Vol C Tables 4.2.6.8 and 6.1.1.4'
Br Br -0.6763 1.2805 'International Tables Vol C Tables 4.2.6.8 and 6.1.1.4'

loop_
_geom_angle_atom_site_label_1
_geom_angle_atom_site_label_2
_geom_angle_atom_site_label_3
_geom_angle
C1 N1 C4 108.6(12)
C1 N1 B1 128.5(12)
C4 N1 B1 122.8(13)
C6 N2 C9 104.9(14)
C6 N2 B1 127.7(12)
C9 N2 B1 126.5(13)
C10 N3 C21 109.2(10)
C10 N3 C22 125.9(11)
C21 N3 C22 125.0(10)
C26 N4 C29 108.1(12)
C26 N4 B2 125.5(12)
C29 N4 B2 126.2(12)
C34 N5 C31 110.1(12)
C34 N5 B2 125.4(12)
C31 N5 B2 123.1(12)
C35 N6 C46 110.9(9)
C35 N6 C47 123.0(10)
C46 N6 C47 126.1(10)
C2 C1 N1 110.3(12)
C2 C1 H1 124.9
N1 C1 H1 124.9
C1 C2 C3 109.6(14)
C1 C2 Br1 126.3(11)
C3 C2 Br1 124.0(13)
C2 C3 C4 106.2(13)
C2 C3 H3 126.9
C4 C3 H3 126.9
C5 C4 N1 123.8(13)
C5 C4 C3 131.0(13)
N1 C4 C3 105.3(12)
C4 C5 C6 118.1(12)
C4 C5 C13 121.9(11)
C6 C5 C13 120.0(11)
N2 C6 C5 120.3(13)
N2 C6 C7 108.4(11)
C5 C6 C7 131.2(12)
C8 C7 C6 107.2(15)
C8 C7 H7 126.4
C6 C7 H7 126.4
C7 C8 C9 107.9(16)
C7 C8 H8 126.1
C9 C8 H8 126.1
C8 C9 N2 111.6(14)
C8 C9 H9 124.2
N2 C9 H9 124.2
N3 C10 C11 128.5(11)
N3 C10 C15 108.8(11)
C11 C10 C15 122.7(11)
C10 C11 C12 117.3(11)
C10 C11 H11 121.4
C12 C11 H11 121.4
C11 C12 C13 123.1(11)
C11 C12 H12 118.4
C13 C12 H12 118.4
C14 C13 C12 117.3(11)
C14 C13 C5 123.8(10)
C12 C13 C5 118.8(11)
C15 C14 C13 121.3(10)
C15 C14 H14 119.4
C13 C14 H14 119.4
C14 C15 C10 118.3(11)
C14 C15 C16 135.3(10)
C10 C15 C16 106.4(10)
C17 C16 C21 121.9(11)
C17 C16 C15 132.5(10)
C21 C16 C15 105.6(10)
C18 C17 C16 115.5(11)
C18 C17 H17 122.3
C16 C17 H17 122.3
C17 C18 C19 123.9(12)
C17 C18 Br2 119.0(9)
C19 C18 Br2 117.1(9)
C20 C19 C18 121.0(12)
C20 C19 H19 119.5
C18 C19 H19 119.5
C19 C20 C21 117.4(11)
C19 C20 H20 121.3
C21 C20 H20 121.3
N3 C21 C20 129.6(11)
N3 C21 C16 110.1(10)
C20 C21 C16 120.3(11)
N3 C22 C23 114.3(13)
N3 C22 H22A 108.7
C23 C22 H22A 108.7
N3 C22 H22B 108.7
C23 C22 H22B 108.7
H22A C22 H22B 107.6
C24 C23 C22 108.0(16)
C24 C23 H23A 110.1
C22 C23 H23A 110.1
C24 C23 H23B 110.1
C22 C23 H23B 110.1
H23A C23 H23B 108.4
C23 C24 C25 113.5(18)
C23 C24 H24A 108.9
C25 C24 H24A 108.9
C23 C24 H24B 108.9
C25 C24 H24B 108.9
H24A C24 H24B 107.7
C24 C25 H25A 109.5
C24 C25 H25B 109.5
H25A C25 H25B 109.5
C24 C25 H25C 109.5
H25A C25 H25C 109.5
H25B C25 H25C 109.5
C24A C23A H23C 107.4
C24A C23A H23D 107.4
H23C C23A H23D 107.0
C23A C24A C25A 123(3)
C23A C24A H24C 106.6
C25A C24A H24C 106.6
C23A C24A H24D 106.6
C25A C24A H24D 106.6
H24C C24A H24D 106.6
C24A C25A H25D 109.5
C24A C25A H25E 109.5
H25D C25A H25E 109.5
C24A C25A H25F 109.5
H25D C25A H25F 109.5
H25E C25A H25F 109.5
N4 C26 C27 109.1(11)
N4 C26 H26 125.4
C27 C26 H26 125.4
C28 C27 C26 107.7(12)
C28 C27 Br3 127.5(11)
C26 C27 Br3 124.7(9)
C29 C28 C27 106.3(12)
C29 C28 H28 126.9
C27 C28 H28 126.9
C28 C29 N4 108.7(12)
C28 C29 C30 131.4(13)
N4 C29 C30 119.6(13)
C31 C30 C29 120.7(11)
C31 C30 C38 120.9(11)
C29 C30 C38 118.3(11)
C30 C31 N5 122.0(12)
C30 C31 C32 132.6(12)
N5 C31 C32 105.4(11)
C33 C32 C31 107.1(12)
C33 C32 H32 126.4
C31 C32 H32 126.4
C32 C33 C34 107.8(13)
C32 C33 H33 126.1
C34 C33 H33 126.1
N5 C34 C33 109.4(14)
N5 C34 H34 125.3
C33 C34 H34 125.3
C36 C35 N6 131.2(11)
C36 C35 C40 121.6(11)
N6 C35 C40 107.2(10)
C35 C36 C37 117.5(12)
C35 C36 H36 121.3
C37 C36 H36 121.3
C36 C37 C38 123.0(12)
C36 C37 H37 118.5
C38 C37 H37 118.5
C39 C38 C37 119.5(11)
C39 C38 C30 121.6(11)
C37 C38 C30 118.8(10)
C40 C39 C38 118.8(11)
C40 C39 H39 120.6
C38 C39 H39 120.6
C39 C40 C35 119.6(10)
C39 C40 C41 133.1(11)
C35 C40 C41 107.3(10)
C42 C41 C46 119.5(10)
C42 C41 C40 134.0(10)
C46 C41 C40 106.3(10)
C41 C42 C43 117.8(10)
C41 C42 H42 121.1
C43 C42 H42 121.1
C42 C43 C44 123.2(11)
C42 C43 Br4 120.9(9)
C44 C43 Br4 115.9(9)
C45 C44 C43 118.8(11)
C45 C44 H44 120.6
C43 C44 H44 120.6
C46 C45 C44 118.2(11)
C46 C45 H45 120.9
C44 C45 H45 120.9
C45 C46 N6 129.5(10)
C45 C46 C41 122.3(10)
N6 C46 C41 108.2(10)
C48 C47 N6 114.1(13)
C48 C47 H47A 108.7
N6 C47 H47A 108.7
C48 C47 H47B 108.7
N6 C47 H47B 108.7
H47A C47 H47B 107.6
C47 C48 C49 109.3(19)
C47 C48 H48A 109.8
C49 C48 H48A 109.8
C47 C48 H48B 109.8
C49 C48 H48B 109.8
H48A C48 H48B 108.3
C48 C49 C50 108(2)
C48 C49 H49A 110.2
C50 C49 H49A 110.2
C48 C49 H49B 110.2
C50 C49 H49B 110.2
H49A C49 H49B 108.5
C49 C50 H50A 109.5
C49 C50 H50B 109.5
H50A C50 H50B 109.5
C49 C50 H50C 109.5
H50A C50 H50C 109.5
H50B C50 H50C 109.5
C49A C48A H48C 108.9
C49A C48A H48D 108.9
H48C C48A H48D 107.7
C50A C49A C48A 112(3)
C50A C49A H49C 109.3
C48A C49A H49C 109.3
C50A C49A H49D 109.3
C48A C49A H49D 109.3
H49C C49A H49D 107.9
C49A C50A H50D 109.5
C49A C50A H50E 109.5
H50D C50A H50E 109.5
C49A C50A H50F 109.5
H50D C50A H50F 109.5
H50E C50A H50F 109.5
F2 B1 F1 107.6(12)
F2 B1 N2 112.7(13)
F1 B1 N2 112.1(14)
F2 B1 N1 110.1(14)
F1 B1 N1 107.9(12)
N2 B1 N1 106.4(11)
F3 B2 F4 110.5(12)
F3 B2 N4 112.6(14)
F4 B2 N4 108.6(13)
F3 B2 N5 109.8(13)
F4 B2 N5 109.9(13)
N4 B2 N5 105.4(11)

loop_
_geom_bond_atom_site_label_1
_geom_bond_atom_site_label_2
_geom_bond_distance
Br1 C2 1.899(15)
Br2 C18 1.914(13)
Br3 C27 1.859(13)
Br4 C43 1.912(12)
F1 B1 1.394(16)
F2 B1 1.372(18)
F3 B2 1.347(19)
F4 B2 1.420(18)
N1 C1 1.341(18)
N1 C4 1.394(17)
N1 B1 1.58(2)
N2 C6 1.382(17)
N2 C9 1.387(19)
N2 B1 1.50(2)
N3 C10 1.364(16)
N3 C21 1.372(16)
N3 C22 1.464(16)
N4 C26 1.344(18)
N4 C29 1.407(17)
N4 B2 1.54(2)
N5 C34 1.303(19)
N5 C31 1.417(17)
N5 B2 1.57(2)
N6 C35 1.380(15)
N6 C46 1.401(15)
N6 C47 1.494(15)
C1 C2 1.30(2)
C1 H1 0.9500
C2 C3 1.387(17)
C3 C4 1.42(2)
C3 H3 0.9500
C4 C5 1.384(18)
C5 C6 1.425(17)
C5 C13 1.442(17)
C6 C7 1.438(18)
C7 C8 1.35(2)
C7 H7 0.9500
C8 C9 1.36(3)
C8 H8 0.9500
C9 H9 0.9500
C10 C11 1.374(18)
C10 C15 1.428(16)
C11 C12 1.410(18)
C11 H11 0.9500
C12 C13 1.417(15)
C12 H12 0.9500
C13 C14 1.411(16)
C14 C15 1.404(16)
C14 H14 0.9500
C15 C16 1.449(16)
C16 C17 1.403(16)
C16 C21 1.409(16)
C17 C18 1.369(17)
C17 H17 0.9500
C18 C19 1.393(17)
C19 C20 1.372(17)
C19 H19 0.9500
C20 C21 1.407(16)
C20 H20 0.9500
C22 C23 1.52(2)
C22 H22A 0.9900
C22 H22B 0.9900
C23 C24 1.51(2)
C23 H23A 0.9900
C23 H23B 0.9900
C24 C25 1.54(2)
C24 H24A 0.9900
C24 H24B 0.9900
C25 H25A 0.9800
C25 H25B 0.9800
C25 H25C 0.9800
C23A C24A 1.55(3)
C23A H23C 0.9900
C23A H23D 0.9900
C24A C25A 1.55(3)
C24A H24C 0.9900
C24A H24D 0.9900
C25A H25D 0.9800
C25A H25E 0.9800
C25A H25F 0.9800
C26 C27 1.41(2)
C26 H26 0.9500
C27 C28 1.406(17)
C28 C29 1.40(2)
C28 H28 0.9500
C29 C30 1.409(18)
C30 C31 1.368(18)
C30 C38 1.496(16)
C31 C32 1.422(19)
C32 C33 1.383(19)
C32 H32 0.9500
C33 C34 1.40(2)
C33 H33 0.9500
C34 H34 0.9500
C35 C36 1.354(19)
C35 C40 1.448(16)
C36 C37 1.377(18)
C36 H36 0.9500
C37 C38 1.405(18)
C37 H37 0.9500
C38 C39 1.392(16)
C39 C40 1.381(16)
C39 H39 0.9500
C40 C41 1.459(15)
C41 C42 1.362(16)
C41 C46 1.427(16)
C42 C43 1.389(16)
C42 H42 0.9500
C43 C44 1.401(17)
C44 C45 1.388(17)
C44 H44 0.9500
C45 C46 1.375(15)
C45 H45 0.9500
C47 C48 1.47(2)
C47 H47A 0.9900
C47 H47B 0.9900
C48 C49 1.55(2)
C48 H48A 0.9900
C48 H48B 0.9900
C49 C50 1.56(3)
C49 H49A 0.9900
C49 H49B 0.9900
C50 H50A 0.9800
C50 H50B 0.9800
C50 H50C 0.9800
C48A C49A 1.54(2)
C48A H48C 0.9900
C48A H48D 0.9900
C49A C50A 1.53(3)
C49A H49C 0.9900
C49A H49D 0.9900
C50A H50D 0.9800
C50A H50E 0.9800
C50A H50F 0.9800
